data_7209923
loop_
_publ_author_name
'Jin, Juan'
'Bai, Fu-Quan'
'Jia, Ming-Jun'
'Yu, Jie-Hui'
'Xu, Ji-Qing'

_publ_section_title
;
 Oxalate-extended Cd2+--acylhydrazidate coordination polymers: synthesis,
 structure and fluorescence property
;
_journal_issue 29
_journal_name_full CrystEngComm
_journal_page_first 5919
_journal_paper_doi 10.1039/c3ce40416a
_journal_volume 15
_journal_year 2013
_chemical_formula_sum 'C16 H10 Cd2 N6 O8'
_chemical_formula_weight 639.10
_chemical_name_systematic
; 
 ? 
;
_space_group_IT_number 14
_symmetry_cell_setting monoclinic
_symmetry_space_group_name_Hall '-P 2ybc'
_symmetry_space_group_name_H-M 'P 1 21/c 1'
_atom_sites_solution_hydrogens geom
_atom_sites_solution_primary direct
_atom_sites_solution_secondary difmap
_audit_creation_method SHELXL-97
_cell_angle_alpha 90.00
_cell_angle_beta 97.40(3)
_cell_angle_gamma 90.00
_cell_formula_units_Z 4
_cell_length_a 14.326(3)
_cell_length_b 17.238(3)
_cell_length_c 7.4095(15)
_cell_measurement_temperature 293(2)
_cell_volume 1814.5(6)
_computing_cell_refinement Process-auto
_computing_data_collection Process-auto
_computing_data_reduction Process-auto
_computing_structure_refinement 'SHELXL-97 (Sheldrick, 1997)'
_computing_structure_solution 'SHELXS-97 (Sheldrick, 1990)'
_diffrn_ambient_temperature 293(2)
_diffrn_detector_area_resol_mean 10.0
_diffrn_measured_fraction_theta_full 0.994
_diffrn_measured_fraction_theta_max 0.994
_diffrn_measurement_device_type 'Rigaku RAXIS-RAPID'
_diffrn_measurement_method omega-scan
_diffrn_radiation_monochromator graphite
_diffrn_radiation_source 'fine-focus sealed tube'
_diffrn_radiation_type MoK\a
_diffrn_radiation_wavelength 0.71073
_diffrn_reflns_av_R_equivalents 0.0536
_diffrn_reflns_av_sigmaI/netI 0.0638
_diffrn_reflns_limit_h_max 18
_diffrn_reflns_limit_h_min -18
_diffrn_reflns_limit_k_max 22
_diffrn_reflns_limit_k_min -22
_diffrn_reflns_limit_l_max 9
_diffrn_reflns_limit_l_min -9
_diffrn_reflns_number 16940
_diffrn_reflns_theta_full 27.48
_diffrn_reflns_theta_max 27.48
_diffrn_reflns_theta_min 3.01
_diffrn_standards_decay_% 0
_diffrn_standards_interval_count 0
_diffrn_standards_interval_time 0
_diffrn_standards_number 0
_exptl_absorpt_coefficient_mu 2.409
_exptl_absorpt_correction_T_max 0.786
_exptl_absorpt_correction_T_min 0.738
_exptl_absorpt_correction_type empirical
_exptl_absorpt_process_details Process-auto
_exptl_crystal_colour green
_exptl_crystal_density_diffrn 2.339
_exptl_crystal_density_meas ?
_exptl_crystal_density_method 'not measured'
_exptl_crystal_description bolck
_exptl_crystal_F_000 1232
_exptl_crystal_size_max 0.13
_exptl_crystal_size_mid 0.12
_exptl_crystal_size_min 0.1
_refine_diff_density_max 1.582
_refine_diff_density_min -1.020
_refine_diff_density_rms 0.214
_refine_ls_extinction_method none
_refine_ls_goodness_of_fit_ref 1.004
_refine_ls_hydrogen_treatment constr
_refine_ls_matrix_type full
_refine_ls_number_parameters 298
_refine_ls_number_reflns 4144
_refine_ls_number_restraints 0
_refine_ls_restrained_S_all 1.004
_refine_ls_R_factor_all 0.0431
_refine_ls_R_factor_gt 0.0361
_refine_ls_shift/su_max 0.000
_refine_ls_shift/su_mean 0.000
_refine_ls_structure_factor_coef Fsqd
_refine_ls_weighting_details 'calc w=1/[\s^2^(Fo^2^)+(0.0289P)^2^+9.5598P] where P=(Fo^2^+2Fc^2^)/3'
_refine_ls_weighting_scheme calc
_refine_ls_wR_factor_gt 0.0866
_refine_ls_wR_factor_ref 0.0930
_reflns_number_gt 3693
_reflns_number_total 4144
_reflns_threshold_expression >2sigma(I)
_cod_data_source_file c3ce40416a.txt
_cod_data_source_block 2
_cod_depositor_comments
;
The following automatic conversions were performed:

'_refine_ls_hydrogen_treatment' value 'CONSTR' changed to 'constr'
according to /home/saulius/struct/CIF-dictionaries/cif_core.dic
dictionary named 'cif_core.dic' version 2.4.2 from 2011-04-26.

Automatic conversion script
Id: cif_fix_values 1891 2012-01-12 08:04:46Z andrius 

The following automatic conversions were performed:

'_exptl_crystal_density_meas' value 'NONE' was changed to '?' - the
value is perceived as not measured.

Automatic conversion script
Id: cif_fix_values 3008 2015-01-20 13:52:24Z robertas 
;
_cod_original_sg_symbol_H-M P2(1)/c
_cod_database_code 7209923

loop_
_symmetry_equiv_pos_as_xyz
'x, y, z'
'-x, y+1/2, -z+1/2'
'-x, -y, -z'
'x, -y-1/2, z-1/2'

loop_
_atom_site_label
_atom_site_type_symbol
_atom_site_fract_x
_atom_site_fract_y
_atom_site_fract_z
_atom_site_U_iso_or_equiv
_atom_site_adp_type
_atom_site_occupancy
_atom_site_symmetry_multiplicity
_atom_site_calc_flag
_atom_site_refinement_flags
Cd1 Cd 0.12887(2) 0.210730(15) 0.27209(4) 0.01604(10) Uani 1 1 d .
Cd2 Cd 0.00158(2) 0.040175(15) 0.25128(4) 0.01664(10) Uani 1 1 d .
O1 O -0.0162(2) 0.17086(16) 0.2741(4) 0.0207(6) Uani 1 1 d .
O2 O -0.3246(3) 0.3072(2) -0.0692(6) 0.0416(10) Uani 1 1 d .
O3 O 0.1537(2) 0.07443(16) 0.2731(4) 0.0213(6) Uani 1 1 d .
O4 O 0.4690(3) -0.0071(2) 0.6990(5) 0.0379(8) Uani 1 1 d .
O5 O 0.1229(2) 0.32635(15) 0.1027(4) 0.0192(6) Uani 1 1 d .
O6 O 0.1080(2) 0.31898(16) 0.4567(4) 0.0227(6) Uani 1 1 d .
O7 O 0.0408(2) 0.43704(17) 0.0810(4) 0.0242(6) Uani 1 1 d .
O8 O 0.0253(2) 0.42944(16) 0.4363(4) 0.0206(6) Uani 1 1 d .
OW1 O 0.5500(4) -0.0972(3) 0.9939(7) 0.0693(15) Uani 1 1 d .
N1 N -0.1569(3) 0.0768(2) 0.1287(5) 0.0234(7) Uani 1 1 d .
N2 N -0.0966(3) 0.2795(2) 0.1831(5) 0.0248(8) Uani 1 1 d .
N3 N -0.1792(3) 0.3106(2) 0.0934(6) 0.0271(8) Uani 1 1 d .
H3A H -0.1822 0.3604 0.0901 0.033 Uiso 1 1 calc R
N4 N 0.2838(3) 0.1875(2) 0.3660(5) 0.0236(7) Uani 1 1 d .
N5 N 0.2416(3) -0.0168(2) 0.4377(5) 0.0256(8) Uani 1 1 d .
N6 N 0.3256(3) -0.0335(2) 0.5449(6) 0.0296(9) Uani 1 1 d .
H6A H 0.3317 -0.0803 0.5845 0.035 Uiso 1 1 calc R
C1 C -0.2275(3) 0.0324(3) 0.0531(7) 0.0315(10) Uani 1 1 d .
H1A H -0.2207 -0.0212 0.0627 0.038 Uiso 1 1 calc R
C2 C -0.3107(3) 0.0616(3) -0.0392(8) 0.0355(11) Uani 1 1 d .
H2B H -0.3581 0.0282 -0.0893 0.043 Uiso 1 1 calc R
C3 C -0.3216(3) 0.1406(3) -0.0552(7) 0.0327(11) Uani 1 1 d .
H3B H -0.3764 0.1619 -0.1165 0.039 Uiso 1 1 calc R
C4 C -0.2487(3) 0.1881(3) 0.0228(6) 0.0249(9) Uani 1 1 d .
C5 C -0.1677(3) 0.1544(2) 0.1116(6) 0.0193(8) Uani 1 1 d .
C6 C -0.0918(3) 0.2044(2) 0.1921(5) 0.0168(8) Uani 1 1 d .
C7 C -0.2549(3) 0.2729(3) 0.0113(7) 0.0260(9) Uani 1 1 d .
C8 C 0.3514(4) 0.2398(3) 0.4028(7) 0.0317(10) Uani 1 1 d .
H8A H 0.3387 0.2909 0.3675 0.038 Uiso 1 1 calc R
C9 C 0.4406(4) 0.2221(3) 0.4915(8) 0.0369(12) Uani 1 1 d .
H9A H 0.4872 0.2599 0.5084 0.044 Uiso 1 1 calc R
C10 C 0.4583(3) 0.1483(3) 0.5533(7) 0.0330(11) Uani 1 1 d .
H10A H 0.5171 0.1350 0.6136 0.040 Uiso 1 1 calc R
C11 C 0.3864(3) 0.0930(3) 0.5241(6) 0.0257(9) Uani 1 1 d .
C12 C 0.3014(3) 0.1135(2) 0.4255(6) 0.0209(8) Uani 1 1 d .
C13 C 0.2289(3) 0.0540(2) 0.3772(6) 0.0198(8) Uani 1 1 d .
C14 C 0.3988(3) 0.0138(3) 0.5953(6) 0.0274(9) Uani 1 1 d .
C15 C 0.0686(3) 0.3754(2) 0.3715(5) 0.0155(7) Uani 1 1 d .
C16 C 0.0774(3) 0.3795(2) 0.1673(5) 0.0158(7) Uani 1 1 d .

loop_
_atom_site_aniso_label
_atom_site_aniso_U_11
_atom_site_aniso_U_22
_atom_site_aniso_U_33
_atom_site_aniso_U_23
_atom_site_aniso_U_13
_atom_site_aniso_U_12
Cd1 0.02060(16) 0.01149(15) 0.01541(16) 0.00018(10) -0.00003(11) 0.00100(9)
Cd2 0.02224(17) 0.01208(15) 0.01514(17) 0.00067(10) 0.00065(11) -0.00249(9)
O1 0.0217(14) 0.0166(13) 0.0228(14) -0.0002(12) -0.0009(11) 0.0025(11)
O2 0.0293(19) 0.0276(17) 0.062(3) 0.0011(18) -0.0154(17) 0.0046(14)
O3 0.0218(15) 0.0191(14) 0.0221(14) 0.0004(12) -0.0006(11) 0.0033(11)
O4 0.0331(19) 0.0342(18) 0.042(2) 0.0043(16) -0.0121(15) 0.0059(15)
O5 0.0290(16) 0.0127(12) 0.0170(13) 0.0018(11) 0.0066(11) 0.0054(11)
O6 0.0375(18) 0.0149(13) 0.0141(13) 0.0015(11) -0.0028(12) 0.0070(12)
O7 0.0422(19) 0.0163(13) 0.0130(13) 0.0017(11) -0.0007(12) 0.0111(12)
O8 0.0339(17) 0.0149(13) 0.0140(13) -0.0006(11) 0.0071(11) 0.0072(11)
OW1 0.084(4) 0.047(3) 0.071(3) 0.007(2) -0.012(3) 0.008(2)
N1 0.0237(18) 0.0175(16) 0.0287(19) 0.0001(15) 0.0028(14) -0.0005(13)
N2 0.0222(18) 0.0185(16) 0.032(2) -0.0019(15) -0.0021(15) 0.0013(13)
N3 0.026(2) 0.0165(16) 0.037(2) 0.0012(16) -0.0048(16) 0.0028(14)
N4 0.0243(19) 0.0185(16) 0.0278(19) 0.0032(15) 0.0017(15) 0.0000(13)
N5 0.0267(19) 0.0203(17) 0.0276(19) 0.0028(16) -0.0048(15) 0.0001(14)
N6 0.027(2) 0.0203(17) 0.038(2) 0.0055(17) -0.0086(17) 0.0034(14)
C1 0.031(3) 0.020(2) 0.043(3) -0.003(2) 0.003(2) -0.0028(17)
C2 0.024(2) 0.031(2) 0.050(3) -0.009(2) 0.000(2) -0.0083(19)
C3 0.022(2) 0.028(2) 0.046(3) -0.005(2) -0.0050(19) 0.0008(17)
C4 0.024(2) 0.021(2) 0.028(2) -0.0021(18) -0.0024(17) 0.0006(16)
C5 0.022(2) 0.0161(18) 0.0193(19) -0.0008(16) 0.0028(15) -0.0006(14)
C6 0.0207(19) 0.0166(18) 0.0138(18) -0.0016(15) 0.0044(15) -0.0022(14)
C7 0.025(2) 0.0206(19) 0.031(2) -0.0007(18) -0.0022(18) 0.0022(16)
C8 0.033(3) 0.021(2) 0.042(3) 0.002(2) 0.007(2) -0.0037(18)
C9 0.031(3) 0.030(2) 0.049(3) -0.001(2) 0.002(2) -0.010(2)
C10 0.022(2) 0.034(2) 0.042(3) 0.000(2) -0.0013(19) -0.0023(18)
C11 0.022(2) 0.024(2) 0.029(2) 0.0000(18) -0.0018(17) 0.0009(16)
C12 0.023(2) 0.0197(19) 0.021(2) -0.0007(16) 0.0055(16) 0.0019(15)
C13 0.0191(19) 0.0197(18) 0.021(2) -0.0007(16) 0.0025(15) 0.0013(15)
C14 0.025(2) 0.027(2) 0.029(2) 0.0006(19) -0.0006(17) 0.0050(17)
C15 0.0237(19) 0.0112(16) 0.0119(17) 0.0000(14) 0.0027(14) -0.0005(14)
C16 0.0243(19) 0.0107(16) 0.0122(17) -0.0008(14) 0.0009(14) 0.0004(14)

loop_
_atom_type_symbol
_atom_type_description
_atom_type_scat_dispersion_real
_atom_type_scat_dispersion_imag
_atom_type_scat_source
C C 0.0033 0.0016 'International Tables Vol C Tables 4.2.6.8 and 6.1.1.4'
H H 0.0000 0.0000 'International Tables Vol C Tables 4.2.6.8 and 6.1.1.4'
N N 0.0061 0.0033 'International Tables Vol C Tables 4.2.6.8 and 6.1.1.4'
O O 0.0106 0.0060 'International Tables Vol C Tables 4.2.6.8 and 6.1.1.4'
Cd Cd -0.8075 1.2024 'International Tables Vol C Tables 4.2.6.8 and 6.1.1.4'

loop_
_geom_angle_atom_site_label_1
_geom_angle_atom_site_label_2
_geom_angle_atom_site_label_3
_geom_angle
_geom_angle_site_symmetry_1
_geom_angle_site_symmetry_3
O1 Cd1 N4 146.32(12) . .
O1 Cd1 O5 107.48(10) . .
N4 Cd1 O5 106.21(12) . .
O1 Cd1 O6 93.04(11) . .
N4 Cd1 O6 98.83(12) . .
O5 Cd1 O6 68.88(10) . .
O1 Cd1 O6 86.53(11) . 4_565
N4 Cd1 O6 104.92(13) . 4_565
O5 Cd1 O6 70.49(10) . 4_565
O6 Cd1 O6 137.17(8) . 4_565
O1 Cd1 O3 80.32(10) . .
N4 Cd1 O3 71.65(11) . .
O5 Cd1 O3 146.61(10) . .
O6 Cd1 O3 144.27(10) . .
O6 Cd1 O3 77.85(10) 4_565 .
O1 Cd1 O5 76.43(10) . 4_566
N4 Cd1 O5 79.26(12) . 4_566
O5 Cd1 O5 136.36(8) . 4_566
O6 Cd1 O5 67.50(9) . 4_566
O6 Cd1 O5 151.45(9) 4_565 4_566
O3 Cd1 O5 76.83(9) . 4_566
O1 Cd1 Cd2 40.28(7) . .
N4 Cd1 Cd2 110.67(9) . .
O5 Cd1 Cd2 135.68(7) . .
O6 Cd1 Cd2 126.50(8) . .
O6 Cd1 Cd2 76.91(7) 4_565 .
O3 Cd1 Cd2 40.21(7) . .
O5 Cd1 Cd2 75.29(6) 4_566 .
O3 Cd2 O1 81.45(10) . .
O3 Cd2 O7 119.15(11) . 2_545
O1 Cd2 O7 133.36(11) . 2_545
O3 Cd2 O8 109.76(11) . 2_545
O1 Cd2 O8 146.28(10) . 2_545
O7 Cd2 O8 70.02(10) 2_545 2_545
O3 Cd2 N1 144.55(11) . .
O1 Cd2 N1 70.17(11) . .
O7 Cd2 N1 96.00(12) 2_545 .
O8 Cd2 N1 85.17(11) 2_545 .
O3 Cd2 O8 76.13(11) . 4_565
O1 Cd2 O8 83.68(10) . 4_565
O7 Cd2 O8 139.27(9) 2_545 4_565
O8 Cd2 O8 69.25(11) 2_545 4_565
N1 Cd2 O8 79.95(12) . 4_565
O3 Cd2 O7 77.97(11) . 4_566
O1 Cd2 O7 77.43(10) . 4_566
O7 Cd2 O7 68.25(11) 2_545 4_566
O8 Cd2 O7 135.24(9) 2_545 4_566
N1 Cd2 O7 114.44(12) . 4_566
O8 Cd2 O7 149.86(10) 4_565 4_566
O3 Cd2 Cd1 43.13(7) . .
O1 Cd2 Cd1 38.49(8) . .
O7 Cd2 Cd1 144.14(7) 2_545 .
O8 Cd2 Cd1 139.39(7) 2_545 .
N1 Cd2 Cd1 105.03(8) . .
O8 Cd2 Cd1 73.98(7) 4_565 .
O7 Cd2 Cd1 76.62(7) 4_566 .
C6 O1 Cd1 126.0(3) . .
C6 O1 Cd2 119.9(2) . .
Cd1 O1 Cd2 101.22(11) . .
C13 O3 Cd2 134.4(3) . .
C13 O3 Cd1 112.6(2) . .
Cd2 O3 Cd1 96.66(11) . .
C16 O5 Cd1 113.6(2) . .
C16 O5 Cd1 129.4(2) . 4_565
Cd1 O5 Cd1 107.32(10) . 4_565
C15 O6 Cd1 113.9(2) . .
C15 O6 Cd1 130.9(3) . 4_566
Cd1 O6 Cd1 113.05(11) . 4_566
C16 O7 Cd2 117.3(2) . 2
C16 O7 Cd2 131.0(2) . 4_565
Cd2 O7 Cd2 111.75(11) 2 4_565
C15 O8 Cd2 115.3(2) . 2
C15 O8 Cd2 131.3(2) . 4_566
Cd2 O8 Cd2 110.75(11) 2 4_566
C1 N1 C5 117.2(4) . .
C1 N1 Cd2 129.2(3) . .
C5 N1 Cd2 112.6(3) . .
C6 N2 N3 116.6(4) . .
C7 N3 N2 128.2(4) . .
C8 N4 C12 118.0(4) . .
C8 N4 Cd1 127.0(3) . .
C12 N4 Cd1 113.3(3) . .
C13 N5 N6 117.7(4) . .
C14 N6 N5 128.6(4) . .
N1 C1 C2 123.7(4) . .
C3 C2 C1 118.8(4) . .
C2 C3 C4 118.4(4) . .
C5 C4 C3 119.2(4) . .
C5 C4 C7 119.1(4) . .
C3 C4 C7 121.7(4) . .
N1 C5 C4 122.6(4) . .
N1 C5 C6 118.6(4) . .
C4 C5 C6 118.8(4) . .
N2 C6 O1 120.1(4) . .
N2 C6 C5 122.6(4) . .
O1 C6 C5 117.3(3) . .
O2 C7 N3 122.5(4) . .
O2 C7 C4 122.8(4) . .
N3 C7 C4 114.7(4) . .
N4 C8 C9 123.3(4) . .
C10 C9 C8 118.9(4) . .
C9 C10 C11 118.8(4) . .
C12 C11 C10 119.2(4) . .
C12 C11 C14 119.0(4) . .
C10 C11 C14 121.8(4) . .
N4 C12 C11 121.6(4) . .
N4 C12 C13 118.6(4) . .
C11 C12 C13 119.8(4) . .
O3 C13 N5 122.0(4) . .
O3 C13 C12 117.7(4) . .
N5 C13 C12 120.3(4) . .
O4 C14 N6 122.7(4) . .
O4 C14 C11 123.0(4) . .
N6 C14 C11 114.3(4) . .
O8 C15 O6 126.8(4) . .
O8 C15 C16 116.9(3) . .
O6 C15 C16 116.2(3) . .
O5 C16 O7 125.9(4) . .
O5 C16 C15 117.1(3) . .
O7 C16 C15 117.0(3) . .

loop_
_geom_bond_atom_site_label_1
_geom_bond_atom_site_label_2
_geom_bond_distance
_geom_bond_site_symmetry_2
Cd1 O1 2.191(3) .
Cd1 N4 2.275(4) .
Cd1 O5 2.351(3) .
Cd1 O6 2.355(3) .
Cd1 O6 2.374(3) 4_565
Cd1 O3 2.376(3) .
Cd1 O5 2.544(3) 4_566
Cd1 Cd2 3.4525(7) .
Cd2 O3 2.244(3) .
Cd2 O1 2.276(3) .
Cd2 O7 2.295(3) 2_545
Cd2 O8 2.364(3) 2_545
Cd2 N1 2.417(4) .
Cd2 O8 2.458(3) 4_565
Cd2 O7 2.467(3) 4_566
O1 C6 1.307(5) .
O2 C7 1.245(5) .
O3 C13 1.289(5) .
O4 C14 1.238(5) .
O5 C16 1.254(5) .
O5 Cd1 2.544(3) 4_565
O6 C15 1.253(5) .
O6 Cd1 2.374(3) 4_566
O7 C16 1.258(5) .
O7 Cd2 2.295(3) 2
O7 Cd2 2.467(3) 4_565
O8 C15 1.249(5) .
O8 Cd2 2.364(3) 2
O8 Cd2 2.458(3) 4_566
N1 C1 1.333(6) .
N1 C5 1.351(5) .
N2 C6 1.297(5) .
N2 N3 1.388(5) .
N3 C7 1.342(6) .
N4 C8 1.325(6) .
N4 C12 1.363(5) .
N5 C13 1.305(5) .
N5 N6 1.384(5) .
N6 C14 1.342(6) .
C1 C2 1.390(7) .
C2 C3 1.375(7) .
C3 C4 1.392(6) .
C4 C5 1.386(6) .
C4 C7 1.465(6) .
C5 C6 1.455(5) .
C8 C9 1.392(7) .
C9 C10 1.364(7) .
C10 C11 1.400(6) .
C11 C12 1.383(6) .
C11 C14 1.467(6) .
C12 C13 1.472(6) .
C15 C16 1.536(5) .
